data_4075151
loop_
_publ_author_name
'Amitsuka, Takahiko'
'Seino, Hidetake'
'Hidai, Masanobu'
'Mizobe, Yasushi'

_publ_section_title
;
 Mixed-Metal Sulfido Clusters Containing Noble Metals and Group 15 Metals.
 Stepwise Construction of Bimetallic and Trimetallic Ru2MS2(M = Sb, Bi),
 Ru2PdSbS2, and Ru2Pd2SbS2Cores
;
_journal_issue 12
_journal_name_full Organometallics
_journal_page_first 3034
_journal_paper_doi 10.1021/om060071s
_journal_volume 25
_journal_year 2006
_chemical_formula_moiety 'C42 H53 Cl3 O0.50 P Pd S2 Ru2 Sb '
_chemical_formula_sum 'C42 H53 Cl3 O0.5 P Pd Ru2 S2 Sb'
_chemical_formula_weight 1197.62
_space_group_IT_number 2
_symmetry_cell_setting triclinic
_symmetry_Int_Tables_number 2
_symmetry_space_group_name_Hall '-P 1'
_symmetry_space_group_name_H-M 'P -1'
_cell_angle_alpha 89.36(2)
_cell_angle_beta 89.00(2)
_cell_angle_gamma 66.400(11)
_cell_formula_units_Z 2
_cell_length_a 9.739(4)
_cell_length_b 11.704(4)
_cell_length_c 21.644(8)
_cell_measurement_reflns_used 6153
_cell_measurement_temperature 293.1
_cell_measurement_theta_max 27.9
_cell_measurement_theta_min 3.0
_cell_volume 2260.4(15)
_computing_cell_refinement CrystalClear
_computing_data_collection CrystalClear
_computing_data_reduction CrystalStructure
_computing_publication_material 'CrystalStructure 3.6.0'
_computing_structure_refinement CRYSTALS
_computing_structure_solution 'DIRDIF99 (PATTY)'
_diffrn_detector_area_resol_mean 7.31
_diffrn_measured_fraction_theta_full 0.9795
_diffrn_measured_fraction_theta_max 0.9795
_diffrn_measurement_device_type 'Rigaku Mercury'
_diffrn_measurement_method \w
_diffrn_radiation_type 'Mo K\a'
_diffrn_radiation_wavelength 0.7107
_diffrn_reflns_av_R_equivalents 0.026
_diffrn_reflns_limit_h_max 12
_diffrn_reflns_limit_h_min -8
_diffrn_reflns_limit_k_max 15
_diffrn_reflns_limit_k_min -15
_diffrn_reflns_limit_l_max 28
_diffrn_reflns_limit_l_min -26
_diffrn_reflns_number 18773
_diffrn_reflns_theta_full 27.88
_diffrn_reflns_theta_max 27.88
_exptl_absorpt_coefficient_mu 1.972
_exptl_absorpt_correction_T_max 0.821
_exptl_absorpt_correction_T_min 0.627
_exptl_absorpt_correction_type multi-scan
_exptl_absorpt_process_details 'Jacobson, R. (1998) Private communication'
_exptl_crystal_colour darkbrown
_exptl_crystal_density_diffrn 1.759
_exptl_crystal_density_method 'not measured'
_exptl_crystal_description prismatic
_exptl_crystal_F_000 1184.00
_exptl_crystal_size_max 0.40
_exptl_crystal_size_mid 0.20
_exptl_crystal_size_min 0.10
_refine_diff_density_max 1.35
_refine_diff_density_min -0.85
_refine_ls_extinction_method none
_refine_ls_goodness_of_fit_ref 1.006
_refine_ls_hydrogen_treatment refall
_refine_ls_number_parameters 589
_refine_ls_number_reflns 10577
_refine_ls_R_factor_gt 0.0350
_refine_ls_shift/su_max 0.0150
_refine_ls_structure_factor_coef Fsqd
_refine_ls_weighting_details 'w = 1/[0.0010Fo^2^ + 0.4000\s(Fo^2^) + 0.1000]/(4Fo^2^)'
_refine_ls_weighting_scheme calc
_refine_ls_wR_factor_ref 0.1130
_reflns_number_gt 7262
_reflns_number_total 10577
_reflns_threshold_expression F^2^>2.0\s(F^2^)
_cod_data_source_file om060071ssi20060417_110316.cif
_cod_data_source_block '__[(Cp^Ru)2{PdCl(PPh3)}(SbCl)S2Cl]_(6)_-_0.5THF'
_cod_original_cell_volume 2260.5(15)
_cod_original_formula_sum 'C42 H53 Cl3 O0.50 P Pd S2 Ru2 Sb '
_cod_database_code 4075151

loop_
_symmetry_equiv_pos_site_id
_symmetry_equiv_pos_as_xyz
1 +X,+Y,+Z
2 -X,-Y,-Z

loop_
_atom_site_label
_atom_site_type_symbol
_atom_site_fract_x
_atom_site_fract_y
_atom_site_fract_z
_atom_site_U_iso_or_equiv
_atom_site_adp_type
_atom_site_occupancy
_atom_site_symmetry_multiplicity
_atom_site_calc_flag
_atom_site_refinement_flags
Sb(1) Sb 0.60575(3) 0.03333(3) 0.317040(10) 0.03534(8) Uani 1.00 1 d .
Pd(1) Pd 0.42548(4) 0.16568(3) 0.21760(2) 0.03425(9) Uani 1.00 1 d .
Ru(1) Ru 0.33885(4) 0.01424(3) 0.29635(2) 0.02781(9) Uani 1.00 1 d .
Ru(2) Ru 0.23986(4) 0.22506(3) 0.37565(2) 0.02991(9) Uani 1.00 1 d .
Cl(1) Cl 0.6619(1) 0.03610(13) 0.17018(6) 0.0502(3) Uani 1.00 1 d .
Cl(2) Cl 0.4414(1) 0.29139(12) 0.35290(6) 0.0479(4) Uani 1.00 1 d .
Cl(3) Cl 0.7721(2) -0.19276(13) 0.33077(7) 0.0559(4) Uani 1.00 1 d .
S(1) S 0.42422(13) 0.02617(11) 0.39544(5) 0.0357(3) Uani 1.00 1 d .
S(2) S 0.20761(12) 0.21519(10) 0.27067(5) 0.0328(3) Uani 1.00 1 d .
P(1) P 0.3890(1) 0.32773(12) 0.14997(6) 0.0379(3) Uani 1.00 1 d .
O(1) O 1.119(2) -0.081(3) -0.012(1) 0.227(13) Uani 0.50 1 d P
C(1) C 0.3707(6) -0.1870(4) 0.2995(3) 0.046(1) Uani 1.00 1 d .
C(2) C 0.4131(6) -0.1600(5) 0.2396(3) 0.049(2) Uani 1.00 1 d .
C(3) C 0.2852(7) -0.0669(5) 0.2128(3) 0.051(2) Uani 1.00 1 d .
C(4) C 0.1611(6) -0.0381(5) 0.2555(3) 0.051(2) Uani 1.00 1 d .
C(5) C 0.2149(6) -0.1118(5) 0.3090(3) 0.044(1) Uani 1.00 1 d .
C(6) C 0.4650(7) -0.2879(5) 0.3418(4) 0.070(2) Uani 1.00 1 d .
C(7) C 0.4602(11) -0.4133(7) 0.3261(6) 0.134(4) Uani 1.00 1 d .
C(8) C 0.5608(7) -0.2299(6) 0.2062(3) 0.072(2) Uani 1.00 1 d .
C(9) C 0.2773(9) -0.0172(8) 0.1476(3) 0.089(3) Uani 1.00 1 d .
C(10) C 0.0007(7) 0.0466(6) 0.2423(4) 0.073(2) Uani 1.00 1 d .
C(11) C 0.1225(8) -0.1249(6) 0.3624(4) 0.076(2) Uani 1.00 1 d .
C(12) C 0.0163(5) 0.2552(5) 0.4187(2) 0.0419(13) Uani 1.00 1 d .
C(13) C 0.0062(6) 0.3695(5) 0.3922(2) 0.0466(13) Uani 1.00 1 d .
C(14) C 0.1138(6) 0.4054(5) 0.4216(3) 0.047(1) Uani 1.00 1 d .
C(15) C 0.1891(6) 0.3116(5) 0.4668(2) 0.045(1) Uani 1.00 1 d .
C(16) C 0.1275(5) 0.2187(5) 0.4646(2) 0.0410(13) Uani 1.00 1 d .
C(17) C -0.0980(6) 0.1998(6) 0.4091(3) 0.064(2) Uani 1.00 1 d .
C(18) C -0.2317(7) 0.2598(8) 0.4532(3) 0.078(2) Uani 1.00 1 d .
C(19) C -0.1020(7) 0.4443(6) 0.3442(3) 0.073(2) Uani 1.00 1 d .
C(20) C 0.1318(9) 0.5256(6) 0.4118(4) 0.082(2) Uani 1.00 1 d .
C(21) C 0.3057(8) 0.3148(7) 0.5102(3) 0.073(2) Uani 1.00 1 d .
C(22) C 0.1649(7) 0.1104(6) 0.5078(3) 0.061(2) Uani 1.00 1 d .
C(23) C 0.3381(6) 0.2904(5) 0.0744(2) 0.046(1) Uani 1.00 1 d .
C(24) C 0.4375(10) 0.1988(9) 0.0390(3) 0.124(3) Uani 1.00 1 d .
C(25) C 0.3980(11) 0.1662(9) -0.0168(3) 0.114(3) Uani 1.00 1 d .
C(26) C 0.2631(11) 0.2217(9) -0.0390(4) 0.092(3) Uani 1.00 1 d .
C(27) C 0.1601(11) 0.3150(12) -0.0059(5) 0.133(4) Uani 1.00 1 d .
C(28) C 0.1964(8) 0.3491(8) 0.0510(4) 0.089(3) Uani 1.00 1 d .
C(29) C 0.5541(6) 0.3611(5) 0.1353(3) 0.052(2) Uani 1.00 1 d .
C(30) C 0.5791(9) 0.4058(10) 0.0788(4) 0.109(3) Uani 1.00 1 d .
C(31) C 0.6989(11) 0.443(1) 0.0718(5) 0.160(5) Uani 1.00 1 d .
C(32) C 0.7936(10) 0.4286(11) 0.1192(5) 0.122(4) Uani 1.00 1 d .
C(33) C 0.7760(9) 0.3783(8) 0.1725(4) 0.091(3) Uani 1.00 1 d .
C(34) C 0.6553(7) 0.3434(6) 0.1815(3) 0.064(2) Uani 1.00 1 d .
C(35) C 0.2446(6) 0.4822(5) 0.1667(2) 0.0414(13) Uani 1.00 1 d .
C(36) C 0.108(1) 0.4937(11) 0.1917(7) 0.091(4) Uani 0.60 1 d P
C(37) C -0.002(2) 0.6097(11) 0.2041(7) 0.099(5) Uani 0.60 1 d P
C(38) C 0.0198(10) 0.7155(6) 0.1904(4) 0.082(2) Uani 1.00 1 d .
C(39) C 0.141(2) 0.705(1) 0.1601(11) 0.098(7) Uani 0.60 1 d P
C(40) C 0.261(2) 0.5877(11) 0.1494(8) 0.078(5) Uani 0.60 1 d P
C(41) C 0.195(2) 0.5149(12) 0.2293(6) 0.048(4) Uani 0.40 1 d P
C(42) C 0.086(2) 0.6329(13) 0.2426(8) 0.059(4) Uani 0.40 1 d P
C(43) C 0.075(4) 0.688(2) 0.1352(13) 0.114(10) Uani 0.40 1 d P
C(44) C 0.190(2) 0.574(2) 0.1232(7) 0.068(5) Uani 0.40 1 d P
C(45) C 1.035(3) -0.079(3) 0.0396(12) 0.18(2) Uani 0.50 1 d P
C(46) C 0.926(3) 0.046(3) 0.0467(8) 0.19(2) Uani 0.50 1 d P
C(47) C 0.937(4) 0.114(2) -0.005(1) 0.32(3) Uani 0.50 1 d P
C(48) C 1.058(4) 0.034(3) -0.0426(10) 0.22(2) Uani 0.50 1 d P
H(1) H 0.5657 -0.2954 0.3385 0.085 Uiso 1.00 1 c R
H(2) H 0.4294 -0.2665 0.3830 0.085 Uiso 1.00 1 c R
H(3) H 0.3800 -0.4217 0.3486 0.162 Uiso 1.00 1 c R
H(4) H 0.5523 -0.4788 0.3372 0.162 Uiso 1.00 1 c R
H(5) H 0.4438 -0.4149 0.2831 0.162 Uiso 1.00 1 c R
H(6) H 0.5562 -0.1985 0.1653 0.085 Uiso 1.00 1 c R
H(7) H 0.5799 -0.3161 0.2047 0.085 Uiso 1.00 1 c R
H(8) H 0.6388 -0.2190 0.2277 0.085 Uiso 1.00 1 c R
H(9) H 0.1786 0.0416 0.1393 0.110 Uiso 1.00 1 c R
H(10) H 0.3036 -0.0842 0.1192 0.110 Uiso 1.00 1 c R
H(11) H 0.3456 0.0219 0.1426 0.110 Uiso 1.00 1 c R
H(12) H -0.0602 0.0495 0.2775 0.090 Uiso 1.00 1 c R
H(13) H -0.0331 0.0156 0.2080 0.090 Uiso 1.00 1 c R
H(14) H -0.0057 0.1281 0.2331 0.090 Uiso 1.00 1 c R
H(15) H 0.1852 -0.1868 0.3900 0.095 Uiso 1.00 1 c R
H(16) H 0.0465 -0.1488 0.3478 0.095 Uiso 1.00 1 c R
H(17) H 0.0777 -0.0475 0.3834 0.095 Uiso 1.00 1 c R
H(18) H -0.1318 0.2143 0.3677 0.078 Uiso 1.00 1 c R
H(19) H -0.0528 0.1126 0.4168 0.078 Uiso 1.00 1 c R
H(20) H -0.2135 0.2142 0.4910 0.097 Uiso 1.00 1 c R
H(21) H -0.3194 0.2592 0.4350 0.097 Uiso 1.00 1 c R
H(22) H -0.2455 0.3434 0.4612 0.097 Uiso 1.00 1 c R
H(23) H -0.0887 0.5193 0.3362 0.071 Uiso 1.00 1 c R
H(24) H -0.2016 0.4639 0.3586 0.071 Uiso 1.00 1 c R
H(25) H -0.0844 0.3973 0.3072 0.071 Uiso 1.00 1 c R
H(26) H 0.2020 0.5292 0.4409 0.097 Uiso 1.00 1 c R
H(27) H 0.0377 0.5935 0.4179 0.097 Uiso 1.00 1 c R
H(28) H 0.1680 0.5292 0.3711 0.097 Uiso 1.00 1 c R
H(29) H 0.3364 0.2433 0.5363 0.094 Uiso 1.00 1 c R
H(30) H 0.2649 0.3880 0.5347 0.094 Uiso 1.00 1 c R
H(31) H 0.3899 0.3155 0.4877 0.094 Uiso 1.00 1 c R
H(32) H 0.1084 0.0638 0.4970 0.072 Uiso 1.00 1 c R
H(33) H 0.1407 0.1398 0.5490 0.072 Uiso 1.00 1 c R
H(34) H 0.2687 0.0591 0.5041 0.072 Uiso 1.00 1 c R
H(35) H 0.5373 0.1563 0.0529 0.113 Uiso 1.00 1 c R
H(36) H 0.4711 0.1008 -0.0399 0.112 Uiso 1.00 1 c R
H(37) H 0.2380 0.1972 -0.0774 0.113 Uiso 1.00 1 c R
H(38) H 0.0621 0.3579 -0.0216 0.156 Uiso 1.00 1 c R
H(39) H 0.1221 0.4138 0.0741 0.102 Uiso 1.00 1 c R
H(40) H 0.5157 0.4115 0.0450 0.136 Uiso 1.00 1 c R
H(41) H 0.7138 0.4784 0.0338 0.209 Uiso 1.00 1 c R
H(42) H 0.8736 0.4550 0.1144 0.154 Uiso 1.00 1 c R
H(43) H 0.8458 0.3658 0.2047 0.115 Uiso 1.00 1 c R
H(44) H 0.6434 0.3074 0.2197 0.079 Uiso 1.00 1 c R
H(45) H 0.0900 0.4212 0.2003 0.098 Uiso 0.60 1 c R
H(46) H -0.0945 0.6163 0.2224 0.100 Uiso 0.60 1 c R
H(47) H -0.0515 0.7951 0.2026 0.087 Uiso 1.00 1 c R
H(48) H 0.1504 0.7775 0.1444 0.115 Uiso 0.60 1 c R
H(49) H 0.3520 0.5831 0.1304 0.098 Uiso 0.60 1 c R
H(50) H 0.9874 -0.1355 0.0353 0.217 Uiso 0.50 1 c R
H(51) H 1.0987 -0.1027 0.0743 0.217 Uiso 0.50 1 c R
H(52) H 0.8295 0.0450 0.0517 0.200 Uiso 0.50 1 c R
H(53) H 0.9481 0.0831 0.0819 0.200 Uiso 0.50 1 c R
H(54) H 0.8456 0.1379 -0.0267 0.385 Uiso 0.50 1 c R
H(55) H 0.9522 0.1865 0.0060 0.385 Uiso 0.50 1 c R
H(56) H 1.1291 0.0702 -0.0486 0.279 Uiso 0.50 1 c R
H(57) H 1.0222 0.0225 -0.0815 0.279 Uiso 0.50 1 c R

loop_
_atom_site_aniso_label
_atom_site_aniso_U_11
_atom_site_aniso_U_22
_atom_site_aniso_U_33
_atom_site_aniso_U_12
_atom_site_aniso_U_13
_atom_site_aniso_U_23
Sb(1) 0.0237(2) 0.0384(2) 0.0410(2) -0.00944(12) 0.00107(12) 0.00133(13)
Pd(1) 0.0319(2) 0.0323(2) 0.0322(2) -0.0066(1) 0.00791(13) 0.0031(1)
Ru(1) 0.0246(2) 0.0252(2) 0.0322(2) -0.00845(13) 0.00344(13) -0.00224(13)
Ru(2) 0.0284(2) 0.0273(2) 0.0301(2) -0.0072(1) 0.00515(13) -0.00298(13)
Cl(1) 0.0346(6) 0.0503(7) 0.0537(7) -0.0049(5) 0.0134(5) -0.0011(6)
Cl(2) 0.0420(7) 0.0415(6) 0.0645(8) -0.0214(5) 0.0060(6) -0.0062(6)
Cl(3) 0.0373(7) 0.0461(7) 0.0687(9) -0.0006(5) 0.0024(6) 0.0017(6)
S(1) 0.0332(6) 0.0345(6) 0.0325(5) -0.0065(5) 0.0009(4) 0.0029(5)
S(2) 0.0281(5) 0.0303(5) 0.0322(5) -0.0037(4) 0.0028(4) 0.0017(4)
P(1) 0.0331(6) 0.0379(6) 0.0345(6) -0.0062(5) 0.0070(5) 0.0076(5)
O(1) 0.15(2) 0.28(3) 0.17(2) -0.01(2) 0.04(2) 0.08(2)
C(1) 0.044(3) 0.029(2) 0.069(4) -0.017(2) 0.003(2) -0.004(2)
C(2) 0.046(3) 0.041(3) 0.062(3) -0.019(2) 0.012(3) -0.024(3)
C(3) 0.060(3) 0.051(3) 0.048(3) -0.029(3) 0.000(3) -0.018(3)
C(4) 0.041(3) 0.044(3) 0.070(4) -0.019(2) -0.000(3) -0.024(3)
C(5) 0.041(3) 0.040(3) 0.057(3) -0.022(2) 0.009(2) -0.010(2)
C(6) 0.063(4) 0.042(3) 0.108(6) -0.024(3) -0.001(4) 0.016(3)
C(7) 0.119(8) 0.047(4) 0.239(13) -0.037(5) 0.000(8) 0.028(6)
C(8) 0.056(4) 0.067(4) 0.088(5) -0.022(3) 0.032(3) -0.045(4)
C(9) 0.117(7) 0.112(6) 0.047(4) -0.055(5) -0.007(4) -0.025(4)
C(10) 0.044(3) 0.074(4) 0.108(6) -0.028(3) -0.020(3) -0.013(4)
C(11) 0.068(4) 0.056(4) 0.114(6) -0.037(3) 0.032(4) -0.005(4)
C(12) 0.033(2) 0.044(3) 0.042(3) -0.009(2) 0.012(2) -0.010(2)
C(13) 0.035(3) 0.043(3) 0.046(3) 0.002(2) 0.010(2) -0.006(2)
C(14) 0.046(3) 0.031(2) 0.054(3) -0.006(2) 0.018(2) -0.012(2)
C(15) 0.044(3) 0.055(3) 0.037(3) -0.021(2) 0.014(2) -0.014(2)
C(16) 0.035(3) 0.048(3) 0.035(2) -0.011(2) 0.008(2) -0.004(2)
C(17) 0.044(3) 0.075(4) 0.077(4) -0.026(3) 0.006(3) -0.021(4)
C(18) 0.049(4) 0.111(6) 0.081(5) -0.039(4) 0.013(3) -0.013(4)
C(19) 0.054(4) 0.069(4) 0.056(4) 0.016(3) 0.007(3) 0.007(3)
C(20) 0.087(5) 0.043(3) 0.111(6) -0.022(3) 0.039(4) -0.027(4)
C(21) 0.073(4) 0.110(6) 0.051(4) -0.051(4) 0.009(3) -0.027(4)
C(22) 0.062(4) 0.067(4) 0.050(3) -0.024(3) 0.014(3) 0.012(3)
C(23) 0.052(3) 0.043(3) 0.036(3) -0.013(2) 0.008(2) 0.002(2)
C(24) 0.091(6) 0.134(8) 0.059(4) 0.049(5) -0.008(4) -0.033(5)
C(25) 0.111(7) 0.120(7) 0.047(4) 0.022(6) 0.003(4) -0.032(4)
C(26) 0.114(7) 0.104(6) 0.063(5) -0.050(6) 0.006(5) -0.023(5)
C(27) 0.077(6) 0.197(11) 0.115(8) -0.043(7) -0.024(5) -0.064(8)
C(28) 0.051(4) 0.123(7) 0.081(5) -0.019(4) -0.006(3) -0.044(5)
C(29) 0.041(3) 0.053(3) 0.054(3) -0.010(2) 0.007(2) 0.017(3)
C(30) 0.068(5) 0.188(10) 0.084(5) -0.066(6) -0.011(4) 0.068(6)
C(31) 0.096(7) 0.29(2) 0.132(9) -0.124(10) -0.023(6) 0.111(10)
C(32) 0.073(6) 0.183(11) 0.128(8) -0.073(7) -0.002(5) 0.050(8)
C(33) 0.077(5) 0.109(7) 0.102(6) -0.051(5) -0.019(5) 0.011(5)
C(34) 0.067(4) 0.068(4) 0.063(4) -0.033(3) -0.010(3) 0.017(3)
C(35) 0.039(3) 0.040(3) 0.040(3) -0.010(2) 0.001(2) 0.001(2)
C(36) 0.069(8) 0.050(6) 0.124(11) 0.005(6) 0.038(8) 0.042(7)
C(37) 0.078(9) 0.062(7) 0.111(11) 0.016(7) 0.056(8) 0.030(7)
C(38) 0.086(6) 0.037(3) 0.094(6) 0.007(3) 0.009(4) 0.000(4)
C(39) 0.10(2) 0.033(6) 0.15(2) -0.021(8) 0.011(12) -0.004(9)
C(40) 0.063(8) 0.054(7) 0.127(12) -0.033(6) 0.006(8) 0.011(7)
C(41) 0.067(9) 0.033(6) 0.035(6) -0.009(6) -0.002(6) 0.004(5)
C(42) 0.051(9) 0.039(7) 0.069(10) 0.000(6) 0.007(7) -0.007(7)
C(43) 0.14(3) 0.06(2) 0.08(2) 0.03(2) -0.00(2) 0.015(12)
C(44) 0.09(1) 0.051(9) 0.043(8) -0.009(9) -0.003(8) 0.018(7)
C(45) 0.12(2) 0.32(5) 0.10(2) -0.09(3) -0.01(2) 0.10(3)
C(46) 0.21(4) 0.22(4) 0.07(2) -0.00(3) 0.01(2) 0.06(2)
C(47) 0.56(8) 0.14(3) 0.27(5) -0.15(4) 0.34(5) -0.06(3)
C(48) 0.28(5) 0.16(3) 0.26(5) -0.13(3) 0.22(4) -0.06(3)

loop_
_atom_type_symbol
_atom_type_description
_atom_type_scat_dispersion_real
_atom_type_scat_dispersion_imag
_atom_type_scat_source
C C 0.003 0.002
;
International Tables for Crystallography
(1992, Vol. C, Tables 4.2.6.8 and 6.1.1.4)
;
H H 0.000 0.000
;
International Tables for Crystallography
(1992, Vol. C, Table 6.1.1.4)
;
O O 0.011 0.006
;
International Tables for Crystallography
(1992, Vol. C, Tables 4.2.6.8 and 6.1.1.4)
;
P P 0.102 0.094
;
International Tables for Crystallography
(1992, Vol. C, Tables 4.2.6.8 and 6.1.1.4)
;
S S 0.125 0.123
;
International Tables for Crystallography
(1992, Vol. C, Tables 4.2.6.8 and 6.1.1.4)
;
Cl Cl 0.148 0.159
;
International Tables for Crystallography
(1992, Vol. C, Tables 4.2.6.8 and 6.1.1.4)
;
Ru Ru -1.259 0.836
;
International Tables for Crystallography
(1992, Vol. C, Tables 4.2.6.8 and 6.1.1.4)
;
Pd Pd -0.999 1.007
;
International Tables for Crystallography
(1992, Vol. C, Tables 4.2.6.8 and 6.1.1.4)
;
Sb Sb -0.587 1.546
;
International Tables for Crystallography
(1992, Vol. C, Tables 4.2.6.8 and 6.1.1.4)
;

loop_
_geom_angle_atom_site_label_1
_geom_angle_atom_site_label_2
_geom_angle_atom_site_label_3
_geom_angle
_geom_angle_site_symmetry_1
_geom_angle_site_symmetry_2
_geom_angle_site_symmetry_3
Sb(1) Pd(1) Ru(1) 58.31(1) . . .
Ru(1) Sb(1) Pd(1) 60.34(1) . . .
Sb(1) Pd(1) Cl(1) 75.34(3) . . .
Cl(3) Sb(1) Pd(1) 131.76(4) . . .
S(1) Sb(1) Pd(1) 103.92(3) . . .
Sb(1) Pd(1) S(2) 94.29(3) . . .
Sb(1) Pd(1) P(1) 142.36(4) . . .
Sb(1) Ru(1) Pd(1) 61.35(1) . . .
Sb(1) Ru(1) Ru(2) 79.79(2) . . .
Cl(3) Sb(1) Ru(1) 99.69(4) . . .
Sb(1) Ru(1) S(1) 57.11(3) . . .
S(1) Sb(1) Ru(1) 53.17(3) . . .
Sb(1) Ru(1) S(2) 96.87(4) . . .
Sb(1) Ru(1) C(3) 125.3(2) . . .
Sb(1) Ru(1) C(1) 110.1(1) . . .
Sb(1) Ru(1) C(2) 101.7(2) . . .
Sb(1) Ru(1) C(4) 162.4(1) . . .
Sb(1) Ru(1) C(5) 143.6(1) . . .
S(1) Sb(1) Cl(3) 93.08(5) . . .
Sb(1) S(1) Ru(1) 69.72(3) . . .
Sb(1) S(1) Ru(2) 96.69(5) . . .
Pd(1) Ru(1) Ru(2) 84.06(2) . . .
Cl(1) Pd(1) Ru(1) 107.69(4) . . .
Pd(1) Ru(1) S(1) 107.99(4) . . .
Pd(1) Ru(1) S(2) 51.76(3) . . .
S(2) Pd(1) Ru(1) 51.48(3) . . .
P(1) Pd(1) Ru(1) 155.81(4) . . .
Pd(1) Ru(1) C(3) 87.8(2) . . .
Pd(1) Ru(1) C(1) 136.5(1) . . .
Pd(1) Ru(1) C(2) 100.2(2) . . .
Pd(1) Ru(1) C(4) 112.8(2) . . .
Pd(1) Ru(1) C(5) 148.2(1) . . .
S(2) Pd(1) Cl(1) 158.39(5) . . .
P(1) Pd(1) Cl(1) 92.87(5) . . .
Pd(1) S(2) Ru(1) 76.77(3) . . .
Pd(1) S(2) Ru(2) 111.63(5) . . .
P(1) Pd(1) S(2) 106.34(4) . . .
Pd(1) P(1) C(23) 109.8(2) . . .
Pd(1) P(1) C(29) 114.6(2) . . .
Pd(1) P(1) C(35) 119.7(2) . . .
Ru(1) Ru(2) Cl(2) 97.38(3) . . .
Ru(1) Ru(2) S(1) 52.53(3) . . .
S(1) Ru(1) Ru(2) 52.61(3) . . .
Ru(1) Ru(2) S(2) 50.46(3) . . .
S(2) Ru(1) Ru(2) 52.34(3) . . .
C(3) Ru(1) Ru(2) 144.7(1) . . .
C(1) Ru(1) Ru(2) 138.7(1) . . .
C(2) Ru(1) Ru(2) 175.7(2) . . .
C(4) Ru(1) Ru(2) 117.0(1) . . .
C(5) Ru(1) Ru(2) 114.7(1) . . .
Ru(1) Ru(2) C(12) 110.4(1) . . .
Ru(1) Ru(2) C(13) 129.2(2) . . .
Ru(1) Ru(2) C(14) 165.5(1) . . .
Ru(1) Ru(2) C(15) 152.4(1) . . .
Ru(1) Ru(2) C(16) 119.6(1) . . .
Ru(1) S(1) Ru(2) 74.86(3) . . .
S(2) Ru(1) S(1) 103.35(4) . . .
C(3) Ru(1) S(1) 159.7(1) . . .
C(1) Ru(1) S(1) 98.0(2) . . .
C(2) Ru(1) S(1) 124.9(1) . . .
C(4) Ru(1) S(1) 136.4(2) . . .
C(5) Ru(1) S(1) 103.7(1) . . .
Ru(1) S(2) Ru(2) 77.21(4) . . .
C(3) Ru(1) S(2) 96.5(1) . . .
C(1) Ru(1) S(2) 151.9(1) . . .
C(2) Ru(1) S(2) 131.0(1) . . .
C(4) Ru(1) S(2) 90.4(1) . . .
C(5) Ru(1) S(2) 118.6(1) . . .
C(3) Ru(1) C(1) 61.7(2) . . .
Ru(1) C(1) C(2) 71.3(3) . . .
C(2) Ru(1) C(1) 37.0(2) . . .
C(4) Ru(1) C(1) 61.5(2) . . .
Ru(1) C(1) C(5) 72.0(3) . . .
C(5) Ru(1) C(1) 36.9(2) . . .
Ru(1) C(1) C(6) 128.8(5) . . .
Ru(1) C(2) C(3) 70.5(3) . . .
C(3) Ru(1) C(2) 36.9(2) . . .
Ru(1) C(2) C(1) 71.7(3) . . .
C(4) Ru(1) C(2) 62.0(2) . . .
C(5) Ru(1) C(2) 61.8(2) . . .
Ru(1) C(2) C(8) 129.7(5) . . .
Ru(1) C(3) C(9) 125.9(6) . . .
Ru(1) C(3) C(2) 72.6(3) . . .
Ru(1) C(3) C(4) 72.5(3) . . .
C(4) Ru(1) C(3) 37.6(2) . . .
C(5) Ru(1) C(3) 61.8(2) . . .
Ru(1) C(4) C(3) 69.9(4) . . .
Ru(1) C(4) C(5) 72.2(4) . . .
C(5) Ru(1) C(4) 36.5(2) . . .
Ru(1) C(4) C(10) 127.6(5) . . .
Ru(1) C(5) C(1) 71.1(3) . . .
Ru(1) C(5) C(4) 71.4(4) . . .
Ru(1) C(5) C(11) 130.2(5) . . .
S(1) Ru(2) Cl(2) 87.47(5) . . .
S(2) Ru(2) Cl(2) 88.67(5) . . .
C(12) Ru(2) Cl(2) 151.8(1) . . .
C(13) Ru(2) Cl(2) 119.5(2) . . .
C(14) Ru(2) Cl(2) 89.4(2) . . .
C(15) Ru(2) Cl(2) 94.7(2) . . .
C(16) Ru(2) Cl(2) 130.1(2) . . .
S(2) Ru(2) S(1) 101.45(4) . . .
C(12) Ru(2) S(1) 113.0(1) . . .
C(13) Ru(2) S(1) 149.4(2) . . .
C(14) Ru(2) S(1) 141.1(1) . . .
C(15) Ru(2) S(1) 103.6(1) . . .
C(16) Ru(2) S(1) 90.0(1) . . .
C(12) Ru(2) S(2) 105.0(1) . . .
C(13) Ru(2) S(2) 93.9(1) . . .
C(14) Ru(2) S(2) 117.3(1) . . .
C(15) Ru(2) S(2) 154.9(1) . . .
C(16) Ru(2) S(2) 140.3(1) . . .
Ru(2) C(12) C(13) 71.8(3) . . .
C(13) Ru(2) C(12) 36.7(2) . . .
C(14) Ru(2) C(12) 62.4(2) . . .
C(15) Ru(2) C(12) 62.7(2) . . .
Ru(2) C(12) C(16) 70.2(3) . . .
C(16) Ru(2) C(12) 37.0(2) . . .
Ru(2) C(12) C(17) 134.7(4) . . .
Ru(2) C(13) C(12) 71.5(3) . . .
Ru(2) C(13) C(14) 69.6(3) . . .
C(14) Ru(2) C(13) 37.5(2) . . .
C(15) Ru(2) C(13) 62.8(2) . . .
C(16) Ru(2) C(13) 62.0(2) . . .
Ru(2) C(13) C(19) 126.7(4) . . .
Ru(2) C(14) C(13) 72.9(3) . . .
Ru(2) C(14) C(15) 70.1(3) . . .
C(15) Ru(2) C(14) 38.1(2) . . .
C(16) Ru(2) C(14) 63.3(2) . . .
Ru(2) C(14) C(20) 127.6(4) . . .
Ru(2) C(15) C(14) 71.8(3) . . .
Ru(2) C(15) C(16) 72.0(3) . . .
C(16) Ru(2) C(15) 38.2(2) . . .
Ru(2) C(15) C(21) 123.9(4) . . .
Ru(2) C(16) C(12) 72.8(3) . . .
Ru(2) C(16) C(15) 69.9(3) . . .
Ru(2) C(16) C(22) 127.4(3) . . .
C(29) P(1) C(23) 104.9(3) . . .
C(35) P(1) C(23) 103.8(2) . . .
P(1) C(23) C(24) 121.4(5) . . .
P(1) C(23) C(28) 122.6(4) . . .
P(1) C(29) C(34) 119.7(5) . . .
C(35) P(1) C(29) 102.4(3) . . .
P(1) C(29) C(30) 121.5(5) . . .
P(1) C(35) C(36) 119.9(6) . . .
P(1) C(35) C(41) 119.5(5) . . .
P(1) C(35) C(40) 121.6(6) . . .
P(1) C(35) C(44) 123.1(7) . . .
O(1) C(45) C(46) 106(2) . . .
O(1) C(45) C(48) 122(3) . . 75502
C(46) O(1) C(45) 119(2) 75502 . .
O(1) C(45) C(47) 37(2) . . 75502
C(47) O(1) C(45) 35(2) 75502 . .
C(48) O(1) C(45) 110(2) . . .
O(1) C(46) C(45) 114(2) . 75502 75502
O(1) C(46) C(47) 36(2) . 75502 75502
C(47) O(1) C(46) 105(4) 75502 . 75502
O(1) C(46) C(48) 103(3) . 75502 .
C(48) O(1) C(46) 38(3) . . 75502
O(1) C(47) C(48) 116(3) . 75502 75502
O(1) C(47) C(45) 107(4) . 75502 .
O(1) C(47) C(46) 37(2) . 75502 75502
C(48) O(1) C(47) 121(2) . . 75502
O(1) C(48) C(45) 120(4) . . 75502
O(1) C(48) C(46) 37(2) . . 75502
O(1) C(48) C(47) 106(2) . . .
C(1) C(2) C(3) 107.6(5) . . .
C(5) C(1) C(2) 108.2(4) . . .
C(6) C(1) C(2) 126.3(5) . . .
C(1) C(2) C(8) 126.7(5) . . .
C(1) C(5) C(4) 108.1(5) . . .
C(6) C(1) C(5) 125.0(5) . . .
C(1) C(5) C(11) 124.8(5) . . .
C(1) C(6) C(7) 111.8(7) . . .
C(2) C(3) C(9) 125.2(5) . . .
C(2) C(3) C(4) 108.4(5) . . .
C(8) C(2) C(3) 125.1(5) . . .
C(9) C(3) C(4) 126.0(5) . . .
C(3) C(4) C(5) 107.6(4) . . .
C(3) C(4) C(10) 125.4(5) . . .
C(10) C(4) C(5) 126.8(6) . . .
C(4) C(5) C(11) 126.5(5) . . .
C(12) C(13) C(14) 108.2(4) . . .
C(16) C(12) C(13) 108.7(5) . . .
C(17) C(12) C(13) 124.0(5) . . .
C(12) C(13) C(19) 126.6(6) . . .
C(12) C(16) C(15) 107.9(4) . . .
C(17) C(12) C(16) 125.9(5) . . .
C(12) C(16) C(22) 126.5(6) . . .
C(12) C(17) C(18) 110.2(6) . . .
C(13) C(14) C(15) 107.4(5) . . .
C(19) C(13) C(14) 125.1(6) . . .
C(13) C(14) C(20) 126.1(5) . . .
C(14) C(15) C(16) 107.7(5) . . .
C(20) C(14) C(15) 126.1(6) . . .
C(14) C(15) C(21) 125.4(6) . . .
C(21) C(15) C(16) 126.8(5) . . .
C(15) C(16) C(22) 125.3(5) . . .
C(28) C(23) C(24) 115.9(6) . . .
C(23) C(24) C(25) 121.8(7) . . .
C(23) C(28) C(27) 121.0(7) . . .
C(24) C(25) C(26) 122.3(8) . . .
C(25) C(26) C(27) 118.3(9) . . .
C(26) C(27) C(28) 120.6(8) . . .
C(34) C(29) C(30) 118.8(7) . . .
C(29) C(30) C(31) 119.3(8) . . .
C(29) C(34) C(33) 120.2(7) . . .
C(30) C(31) C(32) 119(1) . . .
C(31) C(32) C(33) 120(1) . . .
C(32) C(33) C(34) 120.4(9) . . .
C(35) C(36) C(41) 64(1) . . .
C(41) C(35) C(36) 54(1) . . .
C(40) C(35) C(36) 118.1(8) . . .
C(44) C(35) C(36) 97(1) . . .
C(35) C(36) C(37) 120(1) . . .
C(41) C(35) C(40) 98(1) . . .
C(35) C(40) C(44) 69(1) . . .
C(44) C(35) C(40) 41(1) . . .
C(35) C(40) C(39) 118(1) . . .
C(35) C(40) C(43) 100(1) . . .
C(35) C(41) C(36) 60.9(9) . . .
C(44) C(35) C(41) 117.1(9) . . .
C(35) C(41) C(42) 119(1) . . .
C(35) C(44) C(40) 68(1) . . .
C(35) C(44) C(39) 105(1) . . .
C(35) C(44) C(43) 122(1) . . .
C(41) C(36) C(37) 89(1) . . .
C(36) C(37) C(38) 120(1) . . .
C(36) C(37) C(42) 90(1) . . .
C(36) C(41) C(42) 91(1) . . .
C(37) C(38) C(39) 118(1) . . .
C(37) C(38) C(42) 55(1) . . .
C(42) C(37) C(38) 65(1) . . .
C(37) C(38) C(43) 99(1) . . .
C(37) C(42) C(41) 88(1) . . .
C(37) C(42) C(38) 58(1) . . .
C(38) C(39) C(40) 122(1) . . .
C(38) C(39) C(44) 104(1) . . .
C(42) C(38) C(39) 99(1) . . .
C(38) C(39) C(43) 68(2) . . .
C(43) C(38) C(39) 41(2) . . .
C(38) C(42) C(41) 117(1) . . .
C(43) C(38) C(42) 121(1) . . .
C(38) C(43) C(40) 102(1) . . .
C(38) C(43) C(44) 120(2) . . .
C(38) C(43) C(39) 69(2) . . .
C(39) C(40) C(44) 83(1) . . .
C(44) C(39) C(40) 36(1) . . .
C(39) C(40) C(43) 31(1) . . .
C(43) C(39) C(40) 94(2) . . .
C(39) C(43) C(40) 53(1) . . .
C(39) C(43) C(44) 87(2) . . .
C(44) C(39) C(43) 57(2) . . .
C(39) C(44) C(40) 60(1) . . .
C(39) C(44) C(43) 34(1) . . .
C(40) C(43) C(44) 33(1) . . .
C(44) C(40) C(43) 51(1) . . .
C(40) C(44) C(43) 94(2) . . .
C(45) C(46) C(48) 33(3) . . 75502
C(48) C(45) C(46) 35(3) 75502 . .
C(45) C(46) O(1) 114(3) . . 75502
C(45) C(46) C(47) 107(2) . . .
C(47) C(45) C(46) 123(3) 75502 . .
C(45) C(47) C(48) 32(2) . 75502 75502
C(48) C(45) C(47) 114(4) 75502 . 75502
C(45) C(47) C(46) 120(3) . 75502 75502
C(45) C(48) C(46) 110(5) . 75502 .
C(45) C(48) O(1) 120(4) . 75502 75502
C(45) C(48) C(47) 32(2) . 75502 75502
C(46) O(1) C(48) 38(3) . 75502 75502
C(48) C(46) O(1) 103(4) 75502 . 75502
C(46) O(1) C(45) 119(2) . 75502 75502
C(46) O(1) C(47) 105(4) . 75502 .
C(47) C(46) O(1) 36(2) . . 75502
C(48) C(46) C(47) 119(2) 75502 . .
C(46) C(47) O(1) 37(2) . . 75502
C(46) C(47) C(45) 120(3) . . 75502
C(46) C(47) C(48) 107(2) . . .
C(46) C(48) O(1) 37(2) . 75502 75502
C(46) C(48) C(47) 120(4) . 75502 75502
C(47) O(1) C(48) 121(2) . 75502 75502
C(47) O(1) C(45) 35(2) . 75502 75502
C(45) C(47) O(1) 107(4) 75502 . 75502
C(48) C(47) O(1) 116(3) . . 75502
C(47) C(45) O(1) 37(3) . 75502 75502
C(47) C(45) C(46) 123(3) . 75502 75502
C(47) C(45) C(48) 114(4) . 75502 .
C(48) C(47) C(45) 32(2) . . 75502
C(47) C(48) C(45) 32(2) . . 75502
C(47) C(48) C(46) 120(4) . . 75502
C(48) C(45) O(1) 122(3) . 75502 75502
C(48) C(45) C(46) 35(3) . 75502 75502
C(46) C(48) C(45) 110(5) 75502 . 75502
C(48) C(46) C(45) 33(2) . 75502 75502
C(48) C(46) C(47) 119(2) . 75502 75502
O(1) C(45) H(57) 143.5950 . . 75502
O(1) C(45) H(50) 110.6572 . . .
O(1) C(45) H(51) 108.8144 . . .
H(52) O(1) C(45) 159.5799 75502 . .
O(1) C(45) H(54) 48.1254 . . 75502
H(54) O(1) C(45) 53.1240 75502 . .
O(1) C(46) H(52) 76.8099 . 75502 75502
H(52) O(1) C(46) 54.3643 75502 . 75502
O(1) C(46) H(53) 129.9840 . 75502 75502
H(54) O(1) C(46) 162.8401 75502 . 75502
O(1) C(46) H(57) 160.6520 . 75502 .
O(1) C(47) H(50) 164.5546 . 75502 .
H(52) O(1) C(47) 157.0488 75502 . 75502
O(1) C(47) H(54) 69.9616 . 75502 75502
H(54) O(1) C(47) 58.6779 75502 . 75502
O(1) C(47) H(55) 129.9349 . 75502 75502
O(1) C(48) H(50) 143.3983 . . 75502
O(1) C(48) H(52) 52.3438 . . 75502
H(52) O(1) C(48) 51.8752 75502 . .
H(54) O(1) C(48) 153.9655 75502 . .
O(1) C(48) H(56) 112.2742 . . .
O(1) C(48) H(57) 108.6525 . . .
O(1) H(52) C(46) 48.8258 . 75502 75502
O(1) H(52) C(48) 75.7810 . 75502 .
H(54) O(1) H(52) 138.5049 75502 . 75502
O(1) H(54) C(45) 78.7505 . 75502 .
O(1) H(54) C(47) 51.3606 . 75502 75502
C(1) C(6) H(1) 108.8922 . . .
C(1) C(6) H(2) 108.8630 . . .
C(2) C(8) H(8) 109.2192 . . .
C(2) C(8) H(6) 109.6694 . . .
C(2) C(8) H(7) 109.4486 . . .
C(3) C(9) H(9) 110.1540 . . .
C(3) C(9) H(11) 109.6275 . . .
C(3) C(9) H(10) 109.4218 . . .
C(4) C(10) H(12) 109.4055 . . .
C(4) C(10) H(14) 109.5495 . . .
C(4) C(10) H(13) 109.4954 . . .
C(5) C(11) H(17) 109.4394 . . .
C(5) C(11) H(15) 109.1791 . . .
C(5) C(11) H(16) 109.4545 . . .
H(1) C(6) C(7) 108.9681 . . .
H(2) C(6) C(7) 108.8123 . . .
C(6) C(7) H(3) 109.0598 . . .
C(6) C(7) H(4) 109.4279 . . .
C(6) C(7) H(5) 108.6318 . . .
H(2) C(6) H(1) 109.4660 . . .
H(4) C(7) H(3) 109.7276 . . .
H(5) C(7) H(3) 109.4660 . . .
H(5) C(7) H(4) 110.5002 . . .
H(8) C(8) H(6) 109.4746 . . .
H(7) C(8) H(6) 109.3951 . . .
H(8) C(8) H(7) 109.6206 . . .
H(11) C(9) H(9) 109.4719 . . .
H(10) C(9) H(9) 109.1365 . . .
H(11) C(9) H(10) 109.0086 . . .
H(14) C(10) H(12) 109.4713 . . .
H(13) C(10) H(12) 109.4870 . . .
H(14) C(10) H(13) 109.4185 . . .
H(17) C(11) H(15) 109.4736 . . .
H(16) C(11) H(15) 109.6462 . . .
H(17) C(11) H(16) 109.6335 . . .
C(12) C(17) H(18) 109.3203 . . .
C(12) C(17) H(19) 109.2630 . . .
C(13) C(19) H(23) 109.5133 . . .
C(13) C(19) H(25) 109.3821 . . .
C(13) C(19) H(24) 109.4773 . . .
C(14) C(20) H(26) 108.1238 . . .
C(14) C(20) H(28) 110.1014 . . .
C(14) C(20) H(27) 109.4104 . . .
C(15) C(21) H(29) 109.2208 . . .
C(15) C(21) H(31) 110.2123 . . .
C(15) C(21) H(30) 109.4690 . . .
C(16) C(22) H(32) 108.9828 . . .
C(16) C(22) H(34) 109.1223 . . .
C(16) C(22) H(33) 109.4601 . . .
H(18) C(17) C(18) 109.2702 . . .
H(19) C(17) C(18) 109.3429 . . .
C(17) C(18) H(20) 109.6252 . . .
C(17) C(18) H(21) 109.4897 . . .
C(17) C(18) H(22) 109.4800 . . .
H(19) C(17) H(18) 109.4547 . . .
H(21) C(18) H(20) 109.3720 . . .
H(22) C(18) H(20) 109.4719 . . .
H(22) C(18) H(21) 109.3881 . . .
H(25) C(19) H(23) 109.4726 . . .
H(24) C(19) H(23) 109.4321 . . .
H(25) C(19) H(24) 109.5499 . . .
H(28) C(20) H(26) 109.4764 . . .
H(27) C(20) H(26) 110.1892 . . .
H(28) C(20) H(27) 109.5224 . . .
H(31) C(21) H(29) 109.4759 . . .
H(30) C(21) H(29) 109.5981 . . .
H(31) C(21) H(30) 108.8512 . . .
H(34) C(22) H(32) 109.4705 . . .
H(33) C(22) H(32) 109.7219 . . .
H(34) C(22) H(33) 110.0627 . . .
C(23) C(24) H(35) 119.0902 . . .
C(23) C(28) H(39) 119.4359 . . .
H(35) C(24) C(25) 119.0761 . . .
C(24) C(25) H(36) 118.9330 . . .
H(36) C(25) C(26) 118.7741 . . .
C(25) C(26) H(37) 120.8877 . . .
H(37) C(26) C(27) 120.7946 . . .
C(26) C(27) H(38) 119.7177 . . .
C(27) C(28) H(39) 119.5228 . . .
H(38) C(27) C(28) 119.6607 . . .
C(29) C(30) H(40) 120.3470 . . .
C(29) C(34) H(44) 119.8996 . . .
H(40) C(30) C(31) 120.3139 . . .
C(30) C(31) H(41) 120.0242 . . .
H(41) C(31) C(32) 119.9822 . . .
C(31) C(32) H(42) 119.5619 . . .
H(42) C(32) C(33) 119.4510 . . .
C(32) C(33) H(43) 119.8320 . . .
C(33) C(34) H(44) 119.9023 . . .
H(43) C(33) C(34) 119.7939 . . .
C(35) C(36) H(45) 119.8308 . . .
C(35) C(40) H(49) 120.4552 . . .
H(45) C(36) C(37) 119.6209 . . .
C(36) C(37) H(46) 119.7942 . . .
H(45) C(36) C(41) 115.3890 . . .
H(46) C(37) C(38) 119.5924 . . .
C(37) C(38) H(47) 120.9120 . . .
H(46) C(37) C(42) 113.4839 . . .
H(47) C(38) C(39) 120.6419 . . .
C(38) C(39) H(48) 119.0817 . . .
H(47) C(38) C(42) 113.0545 . . .
H(47) C(38) C(43) 124.6805 . . .
C(39) C(40) H(49) 120.5738 . . .
H(48) C(39) C(40) 118.4465 . . .
H(48) C(39) C(43) 107.7843 . . .
H(48) C(39) C(44) 125.2436 . . .
H(49) C(40) C(43) 130.6093 . . .
H(49) C(40) C(44) 117.0633 . . .
C(45) C(46) H(52) 109.0803 . . .
C(45) C(46) H(53) 110.1057 . . .
C(45) C(46) H(57) 51.1634 . . 75502
H(57) C(45) C(46) 47.5441 75502 . .
H(50) C(45) C(46) 110.8973 . . .
H(51) C(45) C(46) 110.0254 . . .
H(54) C(45) C(46) 144.4004 75502 . .
H(57) C(45) C(47) 169.7747 75502 . 75502
C(45) C(47) H(50) 57.7720 . 75502 .
H(50) C(45) C(47) 73.5714 . . 75502
H(51) C(45) C(47) 121.3210 . . 75502
C(45) C(47) H(54) 77.2457 . 75502 75502
H(54) C(45) C(47) 55.6420 75502 . 75502
C(45) C(47) H(55) 121.9938 . 75502 75502
C(45) C(48) H(52) 164.3319 . 75502 .
C(45) C(48) H(56) 121.0498 . 75502 75502
C(45) C(48) H(57) 77.5445 . 75502 75502
H(57) C(45) C(48) 55.2910 75502 . 75502
C(45) C(48) H(50) 56.6246 . 75502 .
H(50) C(45) C(48) 75.2274 . . 75502
H(51) C(45) C(48) 122.7568 . . 75502
H(54) C(45) C(48) 169.9182 75502 . 75502
C(45) H(50) C(48) 48.1480 . . 75502
H(57) C(45) H(50) 103.7603 75502 . .
C(45) H(50) C(47) 48.6566 . . 75502
H(51) C(45) H(50) 109.4633 . . .
H(54) C(45) H(50) 102.7815 75502 . .
H(57) C(45) H(51) 68.9037 75502 . .
H(54) C(45) H(51) 67.3055 75502 . .
H(57) C(45) H(54) 134.1830 75502 . 75502
C(45) H(54) C(47) 47.1124 . 75502 75502
C(45) H(57) C(46) 81.2925 . 75502 .
C(45) H(57) C(48) 47.1646 . 75502 75502
C(46) O(1) H(52) 54.3643 . 75502 .
H(52) C(46) O(1) 76.8099 . . 75502
H(53) C(46) O(1) 129.9840 . . 75502
H(57) C(46) O(1) 160.6520 75502 . 75502
C(46) O(1) H(54) 162.8401 . 75502 .
H(52) C(46) C(47) 112.7155 . . .
H(53) C(46) C(47) 107.6409 . . .
H(57) C(46) C(47) 150.3420 75502 . .
C(46) C(47) H(50) 145.1520 . . 75502
C(46) C(47) H(54) 107.0124 . . .
C(46) C(47) H(55) 111.9415 . . .
C(46) C(48) H(52) 54.4663 . 75502 .
H(52) C(46) C(48) 75.6209 . . 75502
H(53) C(46) C(48) 126.2649 . . 75502
C(46) C(48) H(56) 127.2187 . 75502 75502
C(46) C(48) H(57) 70.8070 . 75502 75502
H(57) C(46) C(48) 57.0777 75502 . 75502
C(46) C(48) H(50) 167.1105 . 75502 .
C(46) H(52) C(48) 49.9128 . . 75502
H(53) C(46) H(52) 109.4614 . . .
H(57) C(46) H(52) 95.4114 75502 . .
C(46) H(52) O(1) 48.8258 . . 75502
H(57) C(46) H(53) 69.2292 75502 . .
C(46) H(57) C(48) 52.1152 . 75502 75502
C(47) O(1) H(52) 157.0488 . 75502 .
H(50) C(47) O(1) 164.5546 75502 . 75502
C(47) O(1) H(54) 58.6779 . 75502 .
H(54) C(47) O(1) 69.9616 . . 75502
H(55) C(47) O(1) 129.9349 . . 75502
C(47) C(45) H(50) 73.5714 . 75502 75502
H(50) C(47) C(45) 57.7720 75502 . 75502
C(47) C(45) H(51) 121.3210 . 75502 75502
C(47) C(45) H(54) 55.6420 . 75502 .
H(54) C(47) C(45) 77.2457 . . 75502
H(55) C(47) C(45) 121.9938 . . 75502
C(47) C(45) H(57) 169.7747 . 75502 .
C(47) C(48) H(50) 48.4779 . . 75502
H(50) C(47) C(48) 49.8689 75502 . .
C(47) C(48) H(52) 155.1248 . . 75502
H(54) C(47) C(48) 109.9247 . . .
H(55) C(47) C(48) 110.6223 . . .
C(47) C(48) H(56) 109.3863 . . .
C(47) C(48) H(57) 110.0648 . . .
C(47) H(50) C(45) 48.6566 . 75502 75502
C(47) H(50) C(48) 81.6532 . 75502 .
H(54) C(47) H(50) 106.2064 . . 75502
H(55) C(47) H(50) 65.4955 . . 75502
C(47) H(54) O(1) 51.3606 . . 75502
C(47) H(54) C(45) 47.1124 . . 75502
H(55) C(47) H(54) 109.4571 . . .
C(48) C(45) H(50) 75.2274 . 75502 75502
H(50) C(48) C(45) 56.6246 75502 . 75502
C(48) C(45) H(51) 122.7568 . 75502 75502
H(52) C(48) C(45) 164.3319 75502 . 75502
C(48) C(45) H(54) 169.9182 . 75502 .
H(56) C(48) C(45) 121.0498 . . 75502
C(48) C(45) H(57) 55.2910 . 75502 .
H(57) C(48) C(45) 77.5445 . . 75502
H(50) C(48) C(46) 167.1105 75502 . 75502
C(48) C(46) H(52) 75.6209 . 75502 75502
H(52) C(48) C(46) 54.4663 75502 . 75502
C(48) C(46) H(53) 126.2649 . 75502 75502
H(56) C(48) C(46) 127.2187 . . 75502
C(48) C(46) H(57) 57.0777 . 75502 .
H(57) C(48) C(46) 70.8070 . . 75502
C(48) H(50) C(45) 48.1480 . 75502 75502
H(52) C(48) H(50) 138.3903 75502 . 75502
H(56) C(48) H(50) 65.6613 . . 75502
H(57) C(48) H(50) 105.9203 . . 75502
C(48) H(52) C(46) 49.9128 . 75502 75502
H(56) C(48) H(52) 72.9719 . . 75502
H(57) C(48) H(52) 91.4695 . . 75502
H(57) C(48) H(56) 109.4588 . . .
C(48) H(57) C(45) 47.1646 . . 75502
C(48) H(57) C(46) 52.1152 . . 75502
H(50) C(47) C(48) 49.8689 . 75502 75502
C(48) H(50) C(47) 81.6532 75502 . 75502
H(50) C(47) C(46) 145.1520 . 75502 75502
H(50) C(47) H(54) 106.2064 . 75502 75502
H(50) C(47) H(55) 65.4955 . 75502 75502
H(50) C(48) H(52) 138.3903 . 75502 .
H(50) C(48) H(56) 65.6613 . 75502 75502
H(50) C(48) H(57) 105.9203 . 75502 75502
H(50) C(48) O(1) 143.3983 . 75502 75502
H(50) C(48) C(47) 48.4779 . 75502 75502
H(52) O(1) C(48) 51.8752 . 75502 75502
C(48) H(52) O(1) 75.7810 75502 . 75502
H(52) O(1) C(45) 159.5799 . 75502 75502
H(52) O(1) H(54) 138.5049 . 75502 .
H(52) C(48) H(56) 72.9719 . 75502 75502
H(52) C(48) H(57) 91.4695 . 75502 75502
H(52) C(48) O(1) 52.3438 . 75502 75502
H(52) C(48) C(47) 155.1248 . 75502 75502
H(54) O(1) C(48) 153.9655 . 75502 75502
H(54) O(1) C(45) 53.1240 . 75502 75502
C(45) H(54) O(1) 78.7505 75502 . 75502
H(54) C(45) O(1) 48.1254 . 75502 75502
H(54) C(45) C(46) 144.4004 . 75502 75502
H(54) C(45) H(50) 102.7815 . 75502 75502
H(54) C(45) H(51) 67.3055 . 75502 75502
H(54) C(45) H(57) 134.1830 . 75502 .
H(57) C(45) O(1) 143.5950 . 75502 75502
H(57) C(45) C(46) 47.5441 . 75502 75502
C(46) H(57) C(45) 81.2925 75502 . 75502
H(57) C(45) H(50) 103.7603 . 75502 75502
H(57) C(45) H(51) 68.9037 . 75502 75502
H(57) C(46) C(45) 51.1634 . 75502 75502
H(57) C(46) C(47) 150.3420 . 75502 75502
H(57) C(46) H(52) 95.4114 . 75502 75502
H(57) C(46) H(53) 69.2292 . 75502 75502

loop_
_geom_bond_atom_site_label_1
_geom_bond_atom_site_label_2
_geom_bond_distance
_geom_bond_site_symmetry_2
Sb(1) Pd(1) 2.8274(4) .
Sb(1) Ru(1) 2.7414(5) .
Sb(1) Cl(3) 2.506(1) .
Sb(1) S(1) 2.454(1) .
Pd(1) Ru(1) 2.7997(6) .
Pd(1) Cl(1) 2.411(1) .
Pd(1) S(2) 2.259(1) .
Pd(1) P(1) 2.298(1) .
Ru(1) Ru(2) 2.8453(5) .
Ru(1) S(1) 2.339(1) .
Ru(1) S(2) 2.250(1) .
Ru(1) C(1) 2.250(5) .
Ru(1) C(2) 2.244(5) .
Ru(1) C(3) 2.216(6) .
Ru(1) C(4) 2.251(7) .
Ru(1) C(5) 2.262(6) .
Ru(2) Cl(2) 2.424(2) .
Ru(2) S(1) 2.342(1) .
Ru(2) S(2) 2.310(1) .
Ru(2) C(12) 2.248(5) .
Ru(2) C(13) 2.252(4) .
Ru(2) C(14) 2.209(5) .
Ru(2) C(15) 2.185(5) .
Ru(2) C(16) 2.213(5) .
P(1) C(23) 1.824(5) .
P(1) C(29) 1.822(7) .
P(1) C(35) 1.828(4) .
O(1) C(45) 1.38(4) .
O(1) C(46) 0.88(3) 75502
O(1) C(47) 0.87(4) 75502
O(1) C(48) 1.39(4) .
C(1) C(2) 1.426(8) .
C(1) C(5) 1.429(7) .
C(1) C(6) 1.487(8) .
C(2) C(3) 1.413(7) .
C(2) C(8) 1.515(8) .
C(3) C(4) 1.439(8) .
C(3) C(9) 1.513(9) .
C(4) C(5) 1.412(8) .
C(4) C(10) 1.508(7) .
C(5) C(11) 1.50(1) .
C(6) C(7) 1.53(1) .
C(10) C(4) 1.508(7) .
C(12) C(13) 1.416(8) .
C(12) C(16) 1.416(7) .
C(12) C(17) 1.51(1) .
C(13) C(14) 1.435(9) .
C(13) C(19) 1.496(8) .
C(14) C(15) 1.435(7) .
C(14) C(20) 1.50(1) .
C(15) C(16) 1.438(9) .
C(15) C(21) 1.499(9) .
C(16) C(22) 1.493(8) .
C(17) C(18) 1.530(9) .
C(23) C(24) 1.356(9) .
C(23) C(28) 1.375(9) .
C(24) C(25) 1.38(1) .
C(25) C(26) 1.31(1) .
C(26) C(27) 1.35(1) .
C(27) C(28) 1.39(1) .
C(29) C(30) 1.38(1) .
C(29) C(34) 1.370(9) .
C(30) C(31) 1.41(2) .
C(31) C(32) 1.35(2) .
C(32) C(33) 1.33(1) .
C(33) C(34) 1.40(1) .
C(35) C(36) 1.38(2) .
C(35) C(40) 1.36(2) .
C(35) C(41) 1.43(1) .
C(35) C(44) 1.36(2) .
C(36) C(37) 1.38(2) .
C(36) C(41) 1.28(2) .
C(37) C(38) 1.37(2) .
C(37) C(42) 1.31(2) .
C(38) C(39) 1.31(2) .
C(38) C(42) 1.46(2) .
C(38) C(43) 1.29(3) .
C(39) C(40) 1.42(2) .
C(39) C(43) 0.93(4) .
C(39) C(44) 1.62(3) .
C(40) C(43) 1.75(3) .
C(40) C(44) 0.96(3) .
C(41) C(42) 1.39(2) .
C(43) C(44) 1.38(3) .
C(45) C(46) 1.43(4) .
C(45) C(47) 0.84(4) 75502
C(45) C(48) 0.85(4) 75502
C(46) O(1) 0.88(3) 75502
C(46) C(45) 1.43(4) .
C(46) C(47) 1.39(4) .
C(46) C(48) 0.89(5) 75502
C(47) O(1) 0.87(4) 75502
C(47) C(45) 0.84(4) 75502
C(47) C(46) 1.39(4) .
C(47) C(48) 1.42(4) .
C(48) C(45) 0.85(4) 75502
C(48) C(46) 0.89(5) 75502
O(1) H(52) 1.1381 75502
O(1) H(54) 1.0447 75502
C(6) H(1) 0.9500 .
C(6) H(2) 0.9500 .
C(7) H(3) 0.9500 .
C(7) H(4) 0.9500 .
C(7) H(5) 0.9499 .
C(8) H(6) 0.9499 .
C(8) H(7) 0.9500 .
C(8) H(8) 0.9500 .
C(9) H(9) 0.9501 .
C(9) H(10) 0.9500 .
C(9) H(11) 0.9499 .
C(10) H(12) 0.9500 .
C(10) H(13) 0.9501 .
C(10) H(14) 0.9500 .
C(11) H(15) 0.9501 .
C(11) H(16) 0.9500 .
C(11) H(17) 0.9500 .
C(17) H(18) 0.9501 .
C(17) H(19) 0.9500 .
C(18) H(20) 0.9500 .
C(18) H(21) 0.9500 .
C(18) H(22) 0.9500 .
C(19) H(23) 0.9501 .
C(19) H(24) 0.9500 .
C(19) H(25) 0.9501 .
C(20) H(26) 0.9500 .
C(20) H(27) 0.9500 .
C(20) H(28) 0.9500 .
C(21) H(29) 0.9500 .
C(21) H(30) 0.9500 .
C(21) H(31) 0.9500 .
C(22) H(32) 0.9500 .
C(22) H(33) 0.9500 .
C(22) H(34) 0.9500 .
C(24) H(35) 0.9500 .
C(25) H(36) 0.9500 .
C(26) H(37) 0.9499 .
C(27) H(38) 0.9501 .
C(28) H(39) 0.9500 .
C(30) H(40) 0.9500 .
C(31) H(41) 0.9500 .
C(32) H(42) 0.9500 .
C(33) H(43) 0.9500 .
C(34) H(44) 0.9501 .
C(36) H(45) 0.9500 .
C(37) H(46) 0.9500 .
C(38) H(47) 0.9500 .
C(39) H(48) 0.9500 .
C(40) H(49) 0.9500 .
C(45) H(50) 0.9500 .
C(45) H(51) 0.9500 .
C(45) H(54) 1.1223 75502
C(45) H(57) 1.1283 75502
C(46) H(52) 0.9500 .
C(46) H(53) 0.9502 .
C(46) H(57) 1.0688 75502
C(47) H(50) 1.0772 75502
C(47) H(54) 0.9500 .
C(47) H(55) 0.9500 .
C(48) H(50) 1.1000 75502
C(48) H(52) 1.1308 75502
C(48) H(56) 0.9500 .
C(48) H(57) 0.9499 .
H(12) C(10) 0.9500 .
H(13) C(10) 0.9501 .
H(14) C(10) 0.9500 .
H(38) C(27) 0.9501 .
H(50) C(47) 1.0772 75502
H(50) C(48) 1.1000 75502
H(52) O(1) 1.1381 75502
H(52) C(46) 0.9500 .
H(52) C(48) 1.1308 75502
H(53) C(46) 0.9502 .
H(54) O(1) 1.0447 75502
H(54) C(45) 1.1223 75502
H(57) C(45) 1.1283 75502
H(57) C(46) 1.0688 75502

loop_
_geom_contact_atom_site_label_1
_geom_contact_atom_site_label_2
_geom_contact_distance
Sb(1) Ru(2) 3.5841(4)
Sb(1) Cl(1) 3.218(1)
Sb(1) Cl(2) 2.903(1)
Sb(1) S(2) 3.749(1)
Pd(1) Ru(2) 3.7795(6)
Pd(1) Cl(2) 3.326(1)
